data_1574891
loop_
_publ_author_name
'Wu, Zixiang'
'Anderson, Christopher L.'
'Zhang, Teng-Shuo'
'Liu, Yi'
'Fu, Hongbing'
'Wang, Long'

_publ_section_title
;
 Side-chain ionization enables ultrafast intramolecular singlet fission in
 the azaquinodimethane skeleton.
;
_journal_issue 29
_journal_name_full 'Chemical science'
_journal_page_first 13374
_journal_page_last 13381
_journal_paper_doi 10.1039/d5sc01980j
_journal_volume 16
_journal_year 2025
_chemical_formula_sum 'C51.2 H38 F8.4 N2 O3.6 P2.8 S3.2'
_chemical_formula_weight 1087.74
_space_group_crystal_system triclinic
_space_group_IT_number 2
_space_group_name_Hall '-P 1'
_space_group_name_H-M_alt 'P -1'
_atom_sites_solution_hydrogens geom
_atom_sites_solution_primary 'Dual space'
_atom_sites_solution_secondary difmap
_audit_block_doi 10.5517/ccdc.csd.cc2k5w7w
_audit_creation_method SHELXL-2018/1
_audit_update_record
;
2024-05-29 deposited with the CCDC.	2025-06-19 downloaded from the CCDC.
;
_cell_angle_alpha 65.860(2)
_cell_angle_beta 70.072(2)
_cell_angle_gamma 86.083(2)
_cell_formula_units_Z 1
_cell_length_a 10.0108(4)
_cell_length_b 10.7763(4)
_cell_length_c 12.8755(5)
_cell_measurement_reflns_used 9970
_cell_measurement_temperature 100(2)
_cell_measurement_theta_max 36.6521
_cell_measurement_theta_min 2.2658
_cell_volume 1187.54(8)
_computing_cell_refinement 'Bruker SAINT v8.38a'
_computing_data_collection 'Bruker APEX 3'
_computing_data_reduction 'Bruker SAINT v8.38a'
_computing_molecular_graphics 'Bruker SHELXTL'
_computing_publication_material 'Bruker SHELXTL & local programs'
_computing_structure_refinement 'SHELXL-2014/7 (Sheldrick, 2014)'
_computing_structure_solution 'Bruker SHELXTL 2014/5'
_diffrn_ambient_temperature 100(2)
_diffrn_detector_area_resol_mean 10.42
_diffrn_measured_fraction_theta_full 0.994
_diffrn_measured_fraction_theta_max 0.976
_diffrn_measurement_device_type 'Bruker D8 with PHOTON 100 detector'
_diffrn_measurement_method '\w/\q shutterless scans'
_diffrn_radiation_type synchrotron
_diffrn_radiation_wavelength 0.7749
_diffrn_reflns_av_R_equivalents 0.0306
_diffrn_reflns_av_unetI/netI 0.0501
_diffrn_reflns_Laue_measured_fraction_full 0.994
_diffrn_reflns_Laue_measured_fraction_max 0.976
_diffrn_reflns_limit_h_max 15
_diffrn_reflns_limit_h_min -15
_diffrn_reflns_limit_k_max 16
_diffrn_reflns_limit_k_min -16
_diffrn_reflns_limit_l_max 19
_diffrn_reflns_limit_l_min -19
_diffrn_reflns_number 17446
_diffrn_reflns_point_group_measured_fraction_full 0.994
_diffrn_reflns_point_group_measured_fraction_max 0.976
_diffrn_reflns_theta_full 27.706
_diffrn_reflns_theta_max 36.699
_diffrn_reflns_theta_min 2.012
_diffrn_source 'Advanced Light Source Beamline 11.3.1'
_exptl_absorpt_coefficient_mu 0.427
_exptl_absorpt_correction_T_max 0.996
_exptl_absorpt_correction_T_min 0.832
_exptl_absorpt_correction_type multi-scan
_exptl_absorpt_process_details 'SADABS 2016/2 Bruker AXS Madison WI USA'
_exptl_crystal_colour Pink
_exptl_crystal_density_diffrn 1.521
_exptl_crystal_description Lath
_exptl_crystal_F_000 557
_exptl_crystal_size_max 0.170
_exptl_crystal_size_mid 0.050
_exptl_crystal_size_min 0.010
_refine_diff_density_max 0.808
_refine_diff_density_min -0.624
_refine_diff_density_rms 0.087
_refine_ls_extinction_method none
_refine_ls_goodness_of_fit_ref 1.069
_refine_ls_hydrogen_treatment constr
_refine_ls_matrix_type full
_refine_ls_number_parameters 389
_refine_ls_number_reflns 8916
_refine_ls_number_restraints 0
_refine_ls_restrained_S_all 1.069
_refine_ls_R_factor_all 0.0909
_refine_ls_R_factor_gt 0.0653
_refine_ls_shift/su_max 0.000
_refine_ls_shift/su_mean 0.000
_refine_ls_structure_factor_coef Fsqd
_refine_ls_weighting_details 'w=1/[\s^2^(Fo^2^)+(0.0169P)^2^+2.2774P] where P=(Fo^2^+2Fc^2^)/3'
_refine_ls_weighting_scheme calc
_refine_ls_wR_factor_gt 0.1355
_refine_ls_wR_factor_ref 0.1507
_reflns_Friedel_coverage 0.000
_reflns_number_gt 6556
_reflns_number_total 8916
_reflns_threshold_expression 'I > 2\s(I)'
_cod_data_source_file d5sc01980j2.cif
_cod_data_source_block 93a3a_a
_cod_depositor_comments 'Adding full bibliography for 1574891--1574892.cif.'
_cod_original_formula_sum 'C51.20 H38 F8.40 N2 O3.60 P2.80 S3.20'
_cod_database_code 1574891
_shelx_shelxl_version_number 2018/1
_shelx_space_group_comment
;
The symmetry employed for this shelxl refinement is uniquely defined
by the following loop, which should always be used as a source of
symmetry information in preference to the above space-group names.
They are only intended as comments.
;
_shelx_estimated_absorpt_t_min 0.931
_shelx_estimated_absorpt_t_max 0.996

loop_
_space_group_symop_operation_xyz
'x, y, z'
'-x, -y, -z'

loop_
_atom_site_label
_atom_site_type_symbol
_atom_site_fract_x
_atom_site_fract_y
_atom_site_fract_z
_atom_site_U_iso_or_equiv
_atom_site_adp_type
_atom_site_occupancy
_atom_site_site_symmetry_order
_atom_site_calc_flag
_atom_site_refinement_flags_posn
_atom_site_refinement_flags_adp
_atom_site_refinement_flags_occupancy
_atom_site_disorder_assembly
_atom_site_disorder_group
C1 C 0.5139(2) 0.8985(2) 0.59898(17) 0.0192(3) Uani 1 1 d . . . . .
N1 N 0.60419(18) 1.00411(17) 0.54993(15) 0.0208(3) Uani 1 1 d . . . . .
C2 C 0.5961(2) 1.1141(2) 0.44679(17) 0.0200(3) Uani 1 1 d . . . . .
C3 C 0.6883(2) 1.2275(2) 0.39803(18) 0.0225(4) Uani 1 1 d . . . . .
H3A H 0.673872 1.302552 0.332002 0.027 Uiso 1 1 calc R U . . .
C4 C 0.8027(2) 1.2489(2) 0.43238(18) 0.0229(4) Uani 1 1 d . . . . .
S1 S 0.85993(6) 1.12928(6) 0.54376(5) 0.02801(12) Uani 1 1 d . . . . .
C5 C 0.8847(2) 1.3728(2) 0.3789(2) 0.0278(4) Uani 1 1 d . . . . .
H5A H 0.871076 1.451352 0.315082 0.033 Uiso 1 1 calc R U . . .
C6 C 0.9897(3) 1.3688(3) 0.4296(2) 0.0345(5) Uani 1 1 d . . . . .
H6A H 1.053934 1.444668 0.404717 0.041 Uiso 1 1 calc R U . . .
C7 C 0.9891(2) 1.2440(3) 0.5183(2) 0.0344(5) Uani 1 1 d . . . . .
H7A H 1.053751 1.223153 0.561550 0.041 Uiso 1 1 calc R U . . .
P1 P 0.53066(6) 0.76620(5) 0.73909(4) 0.02006(11) Uani 1 1 d . . . . .
C8 C 0.6474(2) 0.8319(2) 0.78722(18) 0.0229(4) Uani 1 1 d . . . . .
C9 C 0.5988(3) 0.9112(3) 0.8529(2) 0.0345(5) Uani 1 1 d . . . . .
H9A H 0.501656 0.930727 0.874001 0.041 Uiso 1 1 calc R U . . .
C10 C 0.6926(3) 0.9618(3) 0.8876(3) 0.0408(6) Uani 1 1 d . . . . .
H10A H 0.659338 1.016412 0.932005 0.049 Uiso 1 1 calc R U . . .
C11 C 0.8344(3) 0.9329(3) 0.8579(2) 0.0349(5) Uani 1 1 d . . . . .
H11A H 0.897945 0.966785 0.882573 0.042 Uiso 1 1 calc R U . . .
C12 C 0.8826(3) 0.8550(3) 0.7925(2) 0.0322(5) Uani 1 1 d . . . . .
H12A H 0.979896 0.835914 0.771586 0.039 Uiso 1 1 calc R U . . .
C13 C 0.7904(2) 0.8037(2) 0.7568(2) 0.0281(4) Uani 1 1 d . . . . .
H13A H 0.824636 0.749803 0.711847 0.034 Uiso 1 1 calc R U . . .
C14 C 0.6017(2) 0.6204(2) 0.71449(19) 0.0228(4) Uani 1 1 d . . . . .
C15 C 0.6283(2) 0.6120(2) 0.6052(2) 0.0294(4) Uani 1 1 d . . . . .
H15A H 0.613376 0.686403 0.539068 0.035 Uiso 1 1 calc R U . . .
C16 C 0.6771(3) 0.4935(3) 0.5935(3) 0.0403(6) Uani 1 1 d . . . . .
H16A H 0.695897 0.486660 0.518635 0.048 Uiso 1 1 calc R U . . .
C17 C 0.6989(3) 0.3845(3) 0.6899(3) 0.0389(6) Uani 1 1 d . . . . .
H17A H 0.729710 0.302684 0.681535 0.047 Uiso 1 1 calc R U . . .
C18 C 0.6759(3) 0.3946(2) 0.7975(2) 0.0340(5) Uani 1 1 d . . . . .
H18A H 0.692821 0.320639 0.862879 0.041 Uiso 1 1 calc R U . . .
C19 C 0.6281(3) 0.5125(2) 0.8106(2) 0.0300(4) Uani 1 1 d . . . . .
H19A H 0.613283 0.520250 0.884488 0.036 Uiso 1 1 calc R U . . .
C20 C 0.3555(2) 0.7173(2) 0.85241(18) 0.0231(4) Uani 1 1 d . . . . .
C21 C 0.3014(2) 0.5804(2) 0.91516(19) 0.0270(4) Uani 1 1 d . . . . .
H21A H 0.356606 0.511522 0.897645 0.032 Uiso 1 1 calc R U . . .
C22 C 0.1662(3) 0.5459(3) 1.0034(2) 0.0336(5) Uani 1 1 d . . . . .
H22A H 0.128628 0.453257 1.045988 0.040 Uiso 1 1 calc R U . . .
C23 C 0.0866(3) 0.6460(3) 1.0292(2) 0.0352(5) Uani 1 1 d . . . . .
H23A H -0.004382 0.621406 1.091332 0.042 Uiso 1 1 calc R U . . .
C24 C 0.1381(2) 0.7822(3) 0.9650(2) 0.0308(5) Uani 1 1 d . . . . .
H24A H 0.081970 0.850652 0.982482 0.037 Uiso 1 1 calc R U . . .
C25 C 0.2724(2) 0.8186(2) 0.87500(19) 0.0264(4) Uani 1 1 d . . . . .
H25A H 0.306981 0.911937 0.829309 0.032 Uiso 1 1 calc R U . . .
P2 P 0.2568(2) 0.22749(17) 0.76255(15) 0.0335(3) Uani 0.4 1 d . . P A 1
F1 F 0.2351(6) 0.3108(6) 0.8461(6) 0.0532(14) Uani 0.4 1 d . . P A 1
F2 F 0.3689(10) 0.3537(12) 0.6629(8) 0.088(4) Uani 0.4 1 d . . P A 1
F3 F 0.3811(7) 0.1504(7) 0.8084(7) 0.0478(14) Uani 0.4 1 d . . P A 1
F4 F 0.1496(16) 0.1117(17) 0.8679(14) 0.035(2) Uani 0.4 1 d . . P A 1
F5 F 0.124(2) 0.2929(16) 0.7218(17) 0.060(4) Uani 0.4 1 d . . P A 1
F6 F 0.2750(16) 0.1419(14) 0.6830(11) 0.048(2) Uani 0.4 1 d . . P A 1
S2 S 0.19175(10) 0.18708(9) 0.75164(8) 0.02438(17) Uani 0.6 1 d . . P B 2
O1 O 0.2565(11) 0.1232(10) 0.6687(8) 0.0341(11) Uani 0.6 1 d . . P B 2
O2 O 0.1126(12) 0.3036(10) 0.7058(11) 0.0341(12) Uani 0.6 1 d . . P B 2
O3 O 0.1239(13) 0.0907(13) 0.8808(10) 0.0297(13) Uani 0.6 1 d . . P B 2
C26 C 0.3458(5) 0.2718(4) 0.7478(5) 0.0374(9) Uani 0.6 1 d . . P B 2
F7 F 0.3077(5) 0.3408(4) 0.8151(5) 0.0607(11) Uani 0.6 1 d . . P B 2
F8 F 0.4327(5) 0.1827(5) 0.7909(6) 0.0551(12) Uani 0.6 1 d . . P B 2
F9 F 0.4150(6) 0.3548(6) 0.6327(4) 0.0519(12) Uani 0.6 1 d . . P B 2

loop_
_atom_site_aniso_label
_atom_site_aniso_U_11
_atom_site_aniso_U_22
_atom_site_aniso_U_33
_atom_site_aniso_U_23
_atom_site_aniso_U_13
_atom_site_aniso_U_12
C1 0.0195(8) 0.0205(8) 0.0144(7) -0.0046(6) -0.0057(6) 0.0042(6)
N1 0.0217(7) 0.0208(7) 0.0177(7) -0.0063(6) -0.0067(6) 0.0044(6)
C2 0.0213(8) 0.0192(8) 0.0158(8) -0.0047(6) -0.0055(6) 0.0038(6)
C3 0.0256(9) 0.0204(8) 0.0178(8) -0.0045(7) -0.0073(7) 0.0027(7)
C4 0.0247(9) 0.0227(9) 0.0203(8) -0.0089(7) -0.0064(7) 0.0025(7)
S1 0.0257(2) 0.0291(3) 0.0266(3) -0.0069(2) -0.0114(2) 0.00113(19)
C5 0.0254(10) 0.0244(10) 0.0288(10) -0.0112(8) -0.0030(8) 0.0000(8)
C6 0.0238(10) 0.0359(12) 0.0393(13) -0.0178(10) -0.0012(9) -0.0055(9)
C7 0.0221(10) 0.0449(14) 0.0365(12) -0.0179(11) -0.0079(9) -0.0025(9)
P1 0.0211(2) 0.0197(2) 0.0149(2) -0.00283(17) -0.00674(17) 0.00423(17)
C8 0.0245(9) 0.0233(9) 0.0176(8) -0.0045(7) -0.0084(7) 0.0045(7)
C9 0.0290(11) 0.0503(15) 0.0316(11) -0.0237(11) -0.0118(9) 0.0102(10)
C10 0.0397(14) 0.0589(17) 0.0397(14) -0.0330(13) -0.0178(11) 0.0111(12)
C11 0.0368(12) 0.0419(13) 0.0306(11) -0.0133(10) -0.0193(10) 0.0043(10)
C12 0.0274(10) 0.0313(11) 0.0387(12) -0.0121(10) -0.0160(9) 0.0069(9)
C13 0.0267(10) 0.0291(10) 0.0305(11) -0.0130(9) -0.0125(8) 0.0089(8)
C14 0.0231(9) 0.0197(8) 0.0216(9) -0.0042(7) -0.0085(7) 0.0041(7)
C15 0.0293(10) 0.0299(10) 0.0227(9) -0.0087(8) -0.0055(8) 0.0089(8)
C16 0.0482(15) 0.0376(13) 0.0338(13) -0.0194(11) -0.0090(11) 0.0159(11)
C17 0.0395(13) 0.0257(11) 0.0462(15) -0.0150(10) -0.0099(11) 0.0119(10)
C18 0.0329(11) 0.0233(10) 0.0399(13) -0.0056(9) -0.0157(10) 0.0079(9)
C19 0.0339(11) 0.0239(10) 0.0295(11) -0.0046(8) -0.0162(9) 0.0057(8)
C20 0.0234(9) 0.0260(9) 0.0156(8) -0.0036(7) -0.0082(7) 0.0045(7)
C21 0.0284(10) 0.0261(10) 0.0204(9) -0.0028(8) -0.0091(8) -0.0007(8)
C22 0.0303(11) 0.0358(12) 0.0232(10) -0.0006(9) -0.0080(9) -0.0070(9)
C23 0.0242(10) 0.0469(14) 0.0228(10) -0.0052(10) -0.0043(8) -0.0034(9)
C24 0.0230(9) 0.0418(13) 0.0253(10) -0.0121(9) -0.0086(8) 0.0070(9)
C25 0.0246(9) 0.0294(10) 0.0200(9) -0.0054(8) -0.0079(7) 0.0048(8)
P2 0.0373(9) 0.0279(7) 0.0312(8) -0.0091(6) -0.0118(7) 0.0087(7)
F1 0.042(3) 0.051(3) 0.073(4) -0.035(3) -0.019(3) 0.013(2)
F2 0.075(6) 0.072(5) 0.049(5) 0.019(4) 0.002(4) 0.019(4)
F3 0.053(4) 0.052(4) 0.051(3) -0.024(3) -0.033(3) 0.021(3)
F4 0.026(5) 0.028(5) 0.031(4) -0.003(3) 0.006(3) -0.009(3)
F5 0.064(6) 0.049(5) 0.072(8) -0.016(5) -0.044(4) 0.025(3)
F6 0.076(6) 0.036(4) 0.030(4) -0.013(2) -0.015(3) 0.007(3)
S2 0.0262(4) 0.0216(4) 0.0237(4) -0.0084(3) -0.0070(3) -0.0022(3)
O1 0.046(3) 0.031(3) 0.020(2) -0.0107(16) -0.0054(17) 0.0008(18)
O2 0.040(3) 0.022(2) 0.040(2) -0.0078(19) -0.021(3) 0.006(2)
O3 0.026(4) 0.030(4) 0.018(2) -0.003(2) 0.003(2) -0.011(2)
C26 0.035(2) 0.0298(19) 0.051(3) -0.0109(19) -0.0249(19) -0.0051(16)
F7 0.073(3) 0.057(2) 0.089(3) -0.049(2) -0.049(3) 0.009(2)
F8 0.043(2) 0.049(2) 0.075(3) -0.011(2) -0.038(2) 0.0028(17)
F9 0.064(3) 0.055(2) 0.032(2) -0.0089(18) -0.019(2) -0.014(2)

loop_
_atom_type_symbol
_atom_type_description
_atom_type_scat_dispersion_real
_atom_type_scat_dispersion_imag
_atom_type_scat_source
C C 0.0040 0.0020 'XDISP Program in WinGX S.Brennan & P.L.Cowan Rev.Sci.Instrum.63,850 1992'
H H 0.0000 0.0000 'XDISP Program in WinGX S.Brennan & P.L.Cowan Rev.Sci.Instrum.63,850 1992'
N N 0.0076 0.0040 'XDISP Program in WinGX S.Brennan & P.L.Cowan Rev.Sci.Instrum.63,850 1992'
O O 0.0132 0.0074 'XDISP Program in WinGX S.Brennan & P.L.Cowan Rev.Sci.Instrum.63,850 1992'
F F 0.0211 0.0125 'XDISP Program in WinGX S.Brennan & P.L.Cowan Rev.Sci.Instrum.63,850 1992'
P P 0.1183 0.1134 'XDISP Program in WinGX S.Brennan & P.L.Cowan Rev.Sci.Instrum.63,850 1992'
S S 0.1431 0.1480 'XDISP Program in WinGX S.Brennan & P.L.Cowan Rev.Sci.Instrum.63,850 1992'

loop_
_citation_id
_citation_doi
_citation_year
1 10.1002/anie.201908609 2019

loop_
_geom_angle_atom_site_label_1
_geom_angle_atom_site_label_2
_geom_angle_atom_site_label_3
_geom_angle
_geom_angle_site_symmetry_1
_geom_angle_site_symmetry_3
_geom_angle_publ_flag
N1 C1 C2 124.18(17) . 2_676 ?
N1 C1 P1 113.72(14) . . ?
C2 C1 P1 122.02(14) 2_676 . ?
C1 N1 C2 118.63(17) . . ?
C3 C2 N1 118.38(18) . . ?
C3 C2 C1 124.40(17) . 2_676 ?
N1 C2 C1 117.18(17) . 2_676 ?
C2 C3 C4 129.05(19) . . ?
C2 C3 H3A 115.5 . . ?
C4 C3 H3A 115.5 . . ?
C5 C4 C3 123.4(2) . . ?
C5 C4 S1 110.50(17) . . ?
C3 C4 S1 126.10(16) . . ?
C7 S1 C4 91.52(12) . . ?
C4 C5 C6 112.7(2) . . ?
C4 C5 H5A 123.7 . . ?
C6 C5 H5A 123.7 . . ?
C7 C6 C5 112.5(2) . . ?
C7 C6 H6A 123.8 . . ?
C5 C6 H6A 123.8 . . ?
C6 C7 S1 112.84(19) . . ?
C6 C7 H7A 123.6 . . ?
S1 C7 H7A 123.6 . . ?
C14 P1 C8 108.89(10) . . ?
C14 P1 C20 109.03(10) . . ?
C8 P1 C20 110.78(10) . . ?
C14 P1 C1 110.45(9) . . ?
C8 P1 C1 109.73(9) . . ?
C20 P1 C1 107.95(9) . . ?
C9 C8 C13 119.5(2) . . ?
C9 C8 P1 121.43(17) . . ?
C13 C8 P1 119.06(17) . . ?
C10 C9 C8 119.9(2) . . ?
C10 C9 H9A 120.0 . . ?
C8 C9 H9A 120.0 . . ?
C11 C10 C9 120.4(2) . . ?
C11 C10 H10A 119.8 . . ?
C9 C10 H10A 119.8 . . ?
C12 C11 C10 119.7(2) . . ?
C12 C11 H11A 120.2 . . ?
C10 C11 H11A 120.2 . . ?
C11 C12 C13 120.7(2) . . ?
C11 C12 H12A 119.6 . . ?
C13 C12 H12A 119.6 . . ?
C12 C13 C8 119.8(2) . . ?
C12 C13 H13A 120.1 . . ?
C8 C13 H13A 120.1 . . ?
C15 C14 C19 120.5(2) . . ?
C15 C14 P1 121.65(16) . . ?
C19 C14 P1 117.88(17) . . ?
C14 C15 C16 118.9(2) . . ?
C14 C15 H15A 120.5 . . ?
C16 C15 H15A 120.5 . . ?
C15 C16 C17 120.7(2) . . ?
C15 C16 H16A 119.6 . . ?
C17 C16 H16A 119.6 . . ?
C18 C17 C16 120.2(2) . . ?
C18 C17 H17A 119.9 . . ?
C16 C17 H17A 119.9 . . ?
C17 C18 C19 119.9(2) . . ?
C17 C18 H18A 120.0 . . ?
C19 C18 H18A 120.0 . . ?
C18 C19 C14 119.8(2) . . ?
C18 C19 H19A 120.1 . . ?
C14 C19 H19A 120.1 . . ?
C25 C20 C21 120.2(2) . . ?
C25 C20 P1 118.87(16) . . ?
C21 C20 P1 120.95(17) . . ?
C22 C21 C20 119.5(2) . . ?
C22 C21 H21A 120.3 . . ?
C20 C21 H21A 120.3 . . ?
C23 C22 C21 120.2(2) . . ?
C23 C22 H22A 119.9 . . ?
C21 C22 H22A 119.9 . . ?
C22 C23 C24 120.6(2) . . ?
C22 C23 H23A 119.7 . . ?
C24 C23 H23A 119.7 . . ?
C23 C24 C25 119.9(2) . . ?
C23 C24 H24A 120.0 . . ?
C25 C24 H24A 120.0 . . ?
C20 C25 C24 119.6(2) . . ?
C20 C25 H25A 120.2 . . ?
C24 C25 H25A 120.2 . . ?
F4 P2 F3 88.8(8) . . ?
F4 P2 F2 174.1(8) . . ?
F3 P2 F2 89.9(5) . . ?
F4 P2 F6 88.0(9) . . ?
F3 P2 F6 89.4(6) . . ?
F2 P2 F6 97.8(7) . . ?
F4 P2 F5 86.9(10) . . ?
F3 P2 F5 175.2(6) . . ?
F2 P2 F5 94.7(7) . . ?
F6 P2 F5 88.4(9) . . ?
F4 P2 F1 90.4(7) . . ?
F3 P2 F1 90.7(3) . . ?
F2 P2 F1 83.8(5) . . ?
F6 P2 F1 178.4(6) . . ?
F5 P2 F1 91.4(7) . . ?
O1 S2 O2 114.6(6) . . ?
O1 S2 O3 115.0(7) . . ?
O2 S2 O3 116.1(8) . . ?
O1 S2 C26 102.4(4) . . ?
O2 S2 C26 101.0(4) . . ?
O3 S2 C26 105.0(4) . . ?
F7 C26 F8 106.1(5) . . ?
F7 C26 F9 110.4(4) . . ?
F8 C26 F9 109.6(5) . . ?
F7 C26 S2 111.5(4) . . ?
F8 C26 S2 111.7(3) . . ?
F9 C26 S2 107.6(3) . . ?

loop_
_geom_bond_atom_site_label_1
_geom_bond_atom_site_label_2
_geom_bond_distance
_geom_bond_site_symmetry_2
_geom_bond_publ_flag
C1 N1 1.294(3) . ?
C1 C2 1.452(3) 2_676 ?
C1 P1 1.8397(19) . ?
N1 C2 1.396(2) . ?
C2 C3 1.368(3) . ?
C3 C4 1.423(3) . ?
C3 H3A 0.9500 . ?
C4 C5 1.394(3) . ?
C4 S1 1.730(2) . ?
S1 C7 1.705(3) . ?
C5 C6 1.403(4) . ?
C5 H5A 0.9500 . ?
C6 C7 1.361(4) . ?
C6 H6A 0.9500 . ?
C7 H7A 0.9500 . ?
P1 C14 1.782(2) . ?
P1 C8 1.793(2) . ?
P1 C20 1.798(2) . ?
C8 C9 1.391(3) . ?
C8 C13 1.397(3) . ?
C9 C10 1.391(4) . ?
C9 H9A 0.9500 . ?
C10 C11 1.388(4) . ?
C10 H10A 0.9500 . ?
C11 C12 1.376(4) . ?
C11 H11A 0.9500 . ?
C12 C13 1.391(3) . ?
C12 H12A 0.9500 . ?
C13 H13A 0.9500 . ?
C14 C15 1.380(3) . ?
C14 C19 1.399(3) . ?
C15 C16 1.384(3) . ?
C15 H15A 0.9500 . ?
C16 C17 1.387(4) . ?
C16 H16A 0.9500 . ?
C17 C18 1.374(4) . ?
C17 H17A 0.9500 . ?
C18 C19 1.381(3) . ?
C18 H18A 0.9500 . ?
C19 H19A 0.9500 . ?
C20 C25 1.392(3) . ?
C20 C21 1.400(3) . ?
C21 C22 1.391(3) . ?
C21 H21A 0.9500 . ?
C22 C23 1.380(4) . ?
C22 H22A 0.9500 . ?
C23 C24 1.388(4) . ?
C23 H23A 0.9500 . ?
C24 C25 1.394(3) . ?
C24 H24A 0.9500 . ?
C25 H25A 0.9500 . ?
P2 F4 1.535(11) . ?
P2 F3 1.595(7) . ?
P2 F2 1.598(10) . ?
P2 F6 1.599(9) . ?
P2 F5 1.608(18) . ?
P2 F1 1.617(6) . ?
S2 O1 1.450(8) . ?
S2 O2 1.459(12) . ?
S2 O3 1.490(10) . ?
S2 C26 1.821(4) . ?
C26 F7 1.308(6) . ?
C26 F8 1.329(7) . ?
C26 F9 1.333(7) . ?

loop_
_geom_torsion_atom_site_label_1
_geom_torsion_atom_site_label_2
_geom_torsion_atom_site_label_3
_geom_torsion_atom_site_label_4
_geom_torsion
_geom_torsion_site_symmetry_1
_geom_torsion_site_symmetry_2
_geom_torsion_site_symmetry_3
_geom_torsion_site_symmetry_4
_geom_torsion_publ_flag
C2 C1 N1 C2 0.4(3) 2_676 . . . ?
P1 C1 N1 C2 -176.57(14) . . . . ?
C1 N1 C2 C3 177.56(19) . . . . ?
C1 N1 C2 C1 -0.4(3) . . . 2_676 ?
N1 C2 C3 C4 4.9(3) . . . . ?
C1 C2 C3 C4 -177.3(2) 2_676 . . . ?
C2 C3 C4 C5 -176.5(2) . . . . ?
C2 C3 C4 S1 3.3(3) . . . . ?
C5 C4 S1 C7 0.25(18) . . . . ?
C3 C4 S1 C7 -179.6(2) . . . . ?
C3 C4 C5 C6 179.1(2) . . . . ?
S1 C4 C5 C6 -0.7(2) . . . . ?
C4 C5 C6 C7 1.0(3) . . . . ?
C5 C6 C7 S1 -0.8(3) . . . . ?
C4 S1 C7 C6 0.3(2) . . . . ?
N1 C1 P1 C14 -109.36(16) . . . . ?
C2 C1 P1 C14 73.61(18) 2_676 . . . ?
N1 C1 P1 C8 10.70(18) . . . . ?
C2 C1 P1 C8 -166.34(16) 2_676 . . . ?
N1 C1 P1 C20 131.52(15) . . . . ?
C2 C1 P1 C20 -45.51(19) 2_676 . . . ?
C14 P1 C8 C9 -156.85(19) . . . . ?
C20 P1 C8 C9 -37.0(2) . . . . ?
C1 P1 C8 C9 82.1(2) . . . . ?
C14 P1 C8 C13 23.8(2) . . . . ?
C20 P1 C8 C13 143.73(17) . . . . ?
C1 P1 C8 C13 -97.17(18) . . . . ?
C13 C8 C9 C10 0.0(4) . . . . ?
P1 C8 C9 C10 -179.3(2) . . . . ?
C8 C9 C10 C11 -0.4(4) . . . . ?
C9 C10 C11 C12 0.7(4) . . . . ?
C10 C11 C12 C13 -0.6(4) . . . . ?
C11 C12 C13 C8 0.2(4) . . . . ?
C9 C8 C13 C12 0.1(3) . . . . ?
P1 C8 C13 C12 179.44(18) . . . . ?
C8 P1 C14 C15 -124.64(19) . . . . ?
C20 P1 C14 C15 114.38(19) . . . . ?
C1 P1 C14 C15 -4.1(2) . . . . ?
C8 P1 C14 C19 56.3(2) . . . . ?
C20 P1 C14 C19 -64.7(2) . . . . ?
C1 P1 C14 C19 176.85(17) . . . . ?
C19 C14 C15 C16 2.1(4) . . . . ?
P1 C14 C15 C16 -177.0(2) . . . . ?
C14 C15 C16 C17 0.1(4) . . . . ?
C15 C16 C17 C18 -1.8(5) . . . . ?
C16 C17 C18 C19 1.4(4) . . . . ?
C17 C18 C19 C14 0.8(4) . . . . ?
C15 C14 C19 C18 -2.6(4) . . . . ?
P1 C14 C19 C18 176.53(19) . . . . ?
C14 P1 C20 C25 -171.88(16) . . . . ?
C8 P1 C20 C25 68.30(18) . . . . ?
C1 P1 C20 C25 -51.86(19) . . . . ?
C14 P1 C20 C21 6.5(2) . . . . ?
C8 P1 C20 C21 -113.27(18) . . . . ?
C1 P1 C20 C21 126.56(17) . . . . ?
C25 C20 C21 C22 -2.4(3) . . . . ?
P1 C20 C21 C22 179.18(17) . . . . ?
C20 C21 C22 C23 -0.4(3) . . . . ?
C21 C22 C23 C24 2.1(4) . . . . ?
C22 C23 C24 C25 -1.0(4) . . . . ?
C21 C20 C25 C24 3.5(3) . . . . ?
P1 C20 C25 C24 -178.08(17) . . . . ?
C23 C24 C25 C20 -1.8(3) . . . . ?
O1 S2 C26 F7 177.6(5) . . . . ?
O2 S2 C26 F7 59.2(6) . . . . ?
O3 S2 C26 F7 -61.9(7) . . . . ?
O1 S2 C26 F8 -63.9(6) . . . . ?
O2 S2 C26 F8 177.7(6) . . . . ?
O3 S2 C26 F8 56.6(8) . . . . ?
O1 S2 C26 F9 56.4(6) . . . . ?
O2 S2 C26 F9 -62.0(6) . . . . ?
O3 S2 C26 F9 176.9(7) . . . . ?
